data_1508645
loop_
_publ_author_name
'Ding, Jian-Hai'
'Feng, Tao'
'Li, Zheng-Hui'
'Yang, Xiao-Yan'
'Guo, Hua'
'Yin, Xia'
'Wang, Gang-Qiang'
'Liu, Ji-Kai'

_publ_section_title
;
 Trefolane A, a sesquiterpenoid with a new skeleton from cultures of the
 basidiomycete Tremella foliacea.
;
_journal_issue 18
_journal_name_full 'Organic letters'
_journal_page_first 4976
_journal_page_last 4978
_journal_paper_doi 10.1021/ol302184r
_journal_volume 14
_journal_year 2012
_chemical_absolute_configuration ad
_chemical_formula_moiety 'C15 H26 O2'
_chemical_formula_sum 'C15 H26 O2'
_chemical_formula_weight 238.36
_chemical_name_systematic
; 
 ? 
;
_space_group_IT_number 19
_symmetry_cell_setting orthorhombic
_symmetry_space_group_name_Hall 'P 2ac 2ab'
_symmetry_space_group_name_H-M 'P 21 21 21'
_atom_sites_solution_hydrogens geom
_atom_sites_solution_primary direct
_atom_sites_solution_secondary difmap
_audit_creation_method SHELXL-97
_cell_angle_alpha 90.00
_cell_angle_beta 90.00
_cell_angle_gamma 90.00
_cell_formula_units_Z 4
_cell_length_a 8.2769(3)
_cell_length_b 12.3605(4)
_cell_length_c 13.4157(4)
_cell_measurement_reflns_used 7942
_cell_measurement_temperature 100(2)
_cell_measurement_theta_max 69.18
_cell_measurement_theta_min 3.29
_cell_volume 1372.51(8)
_computing_cell_refinement 'Bruker SAINT'
_computing_data_collection 'Bruker APEX2'
_computing_data_reduction 'Bruker SAINT'
_computing_molecular_graphics 'Bruker SHELXTL'
_computing_publication_material 'Bruker SHELXTL'
_computing_structure_refinement 'SHELXL-97 (Sheldrick, 2008)'
_computing_structure_solution 'SHELXS-97 (Sheldrick, 2008)'
_diffrn_ambient_temperature 100(2)
_diffrn_measured_fraction_theta_full 0.975
_diffrn_measured_fraction_theta_max 0.976
_diffrn_measurement_device_type 'Bruker APEX-II CCD'
_diffrn_measurement_method '\f and \w scans'
_diffrn_radiation_monochromator graphite
_diffrn_radiation_source 'fine-focus sealed tube'
_diffrn_radiation_type CuK\a
_diffrn_radiation_wavelength 1.54178
_diffrn_reflns_av_R_equivalents 0.0403
_diffrn_reflns_av_sigmaI/netI 0.0318
_diffrn_reflns_limit_h_max 8
_diffrn_reflns_limit_h_min -9
_diffrn_reflns_limit_k_max 14
_diffrn_reflns_limit_k_min -14
_diffrn_reflns_limit_l_max 16
_diffrn_reflns_limit_l_min -15
_diffrn_reflns_number 8057
_diffrn_reflns_theta_full 69.46
_diffrn_reflns_theta_max 69.46
_diffrn_reflns_theta_min 4.86
_exptl_absorpt_coefficient_mu 0.575
_exptl_absorpt_correction_T_max 0.8936
_exptl_absorpt_correction_T_min 0.7389
_exptl_absorpt_correction_type multi-scan
_exptl_absorpt_process_details sadabs
_exptl_crystal_colour colourless
_exptl_crystal_density_diffrn 1.154
_exptl_crystal_density_method 'not measured'
_exptl_crystal_description prism
_exptl_crystal_F_000 528
_exptl_crystal_size_max 0.56
_exptl_crystal_size_mid 0.33
_exptl_crystal_size_min 0.20
_refine_diff_density_max 0.245
_refine_diff_density_min -0.164
_refine_diff_density_rms 0.038
_refine_ls_abs_structure_details 'Flack H D (1983), Acta Cryst. A39, 876-881'
_refine_ls_abs_structure_Flack 0.0(2)
_refine_ls_extinction_coef 0.0095(9)
_refine_ls_extinction_expression Fc^*^=kFc[1+0.001xFc^2^\l^3^/sin(2\q)]^-1/4^
_refine_ls_extinction_method SHELXL
_refine_ls_goodness_of_fit_ref 1.064
_refine_ls_hydrogen_treatment constr
_refine_ls_matrix_type full
_refine_ls_number_parameters 161
_refine_ls_number_reflns 2444
_refine_ls_number_restraints 0
_refine_ls_restrained_S_all 1.064
_refine_ls_R_factor_all 0.0342
_refine_ls_R_factor_gt 0.0342
_refine_ls_shift/su_max 0.000
_refine_ls_shift/su_mean 0.000
_refine_ls_structure_factor_coef Fsqd
_refine_ls_weighting_details 'calc w=1/[\s^2^(Fo^2^)+(0.0497P)^2^+0.3316P] where P=(Fo^2^+2Fc^2^)/3'
_refine_ls_weighting_scheme calc
_refine_ls_wR_factor_gt 0.0888
_refine_ls_wR_factor_ref 0.0888
_reflns_number_gt 2443
_reflns_number_total 2444
_reflns_threshold_expression >2sigma(I)
_cod_data_source_file ol302184r_si_002.cif
_cod_data_source_block cu_ljh9h_0m
_cod_depositor_comments
;
The following automatic conversions were performed:

'_symmetry_cell_setting' value 'Orthorhombic' changed to
'orthorhombic' according to
/home/saulius/struct/CIF-dictionaries/cif_core.dic dictionary named
'cif_core.dic' version 2.4.2 from 2011-04-26.

Automatic conversion script
Id: cif_fix_values 1891 2012-01-12 08:04:46Z andrius 
;
_cod_database_code 1508645

loop_
_symmetry_equiv_pos_as_xyz
'x, y, z'
'x+1/2, -y+1/2, -z'
'-x, y+1/2, -z+1/2'
'-x+1/2, -y, z+1/2'

loop_
_atom_site_label
_atom_site_type_symbol
_atom_site_fract_x
_atom_site_fract_y
_atom_site_fract_z
_atom_site_U_iso_or_equiv
_atom_site_adp_type
_atom_site_occupancy
_atom_site_symmetry_multiplicity
_atom_site_calc_flag
_atom_site_refinement_flags
O6 O 1.01762(13) 0.79681(8) 0.92090(7) 0.0216(2) Uani 1 1 d .
H6 H 0.9276 0.7662 0.9269 0.032 Uiso 1 1 calc R
C14 C 1.15710(19) 0.96243(12) 0.91413(11) 0.0256(3) Uani 1 1 d .
H14A H 1.1945 0.9518 0.9827 0.038 Uiso 1 1 calc R
H14B H 1.1487 1.0401 0.9002 0.038 Uiso 1 1 calc R
H14C H 1.2343 0.9294 0.8678 0.038 Uiso 1 1 calc R
O3 O 0.70474(12) 0.75081(8) 0.92291(8) 0.0234(2) Uani 1 1 d .
H3 H 0.6474 0.7347 0.9724 0.035 Uiso 1 1 calc R
C12 C 0.4752(2) 0.70699(12) 0.76397(12) 0.0288(3) Uani 1 1 d .
H12A H 0.3717 0.7337 0.7895 0.043 Uiso 1 1 calc R
H12B H 0.5154 0.6492 0.8074 0.043 Uiso 1 1 calc R
H12C H 0.4602 0.6787 0.6964 0.043 Uiso 1 1 calc R
C2 C 0.59764(17) 0.79978(10) 0.76177(10) 0.0192(3) Uani 1 1 d .
C1 C 0.75808(17) 0.75849(11) 0.71759(10) 0.0199(3) Uani 1 1 d .
H1A H 0.7395 0.7401 0.6467 0.024 Uiso 1 1 calc R
H1B H 0.7876 0.6907 0.7524 0.024 Uiso 1 1 calc R
C11 C 0.90378(16) 0.83641(10) 0.72324(9) 0.0166(3) Uani 1 1 d .
H11 H 0.9999 0.7915 0.7412 0.020 Uiso 1 1 calc R
C7 C 0.89269(16) 0.92792(10) 0.80243(9) 0.0155(3) Uani 1 1 d .
C6 C 0.99346(17) 0.91009(11) 0.90119(9) 0.0186(3) Uani 1 1 d .
C13 C 0.52676(18) 0.89228(11) 0.69935(11) 0.0225(3) Uani 1 1 d .
H13A H 0.4948 0.8646 0.6338 0.034 Uiso 1 1 calc R
H13B H 0.6082 0.9491 0.6910 0.034 Uiso 1 1 calc R
H13C H 0.4319 0.9222 0.7333 0.034 Uiso 1 1 calc R
C3 C 0.63050(17) 0.83853(11) 0.86915(10) 0.0184(3) Uani 1 1 d .
H3A H 0.5254 0.8571 0.9017 0.022 Uiso 1 1 calc R
C4 C 0.73835(17) 0.93842(10) 0.86857(10) 0.0177(3) Uani 1 1 d .
H4 H 0.6758 1.0053 0.8522 0.021 Uiso 1 1 calc R
C5 C 0.84913(19) 0.95556(11) 0.96048(10) 0.0221(3) Uani 1 1 d .
H5A H 0.8619 1.0324 0.9797 0.027 Uiso 1 1 calc R
H5B H 0.8187 0.9109 1.0188 0.027 Uiso 1 1 calc R
C10 C 0.94476(18) 0.89349(11) 0.62337(10) 0.0212(3) Uani 1 1 d .
H10 H 0.8413 0.9147 0.5902 0.025 Uiso 1 1 calc R
C15 C 1.0402(2) 0.82190(14) 0.55209(11) 0.0337(4) Uani 1 1 d .
H15A H 1.0592 0.8610 0.4896 0.051 Uiso 1 1 calc R
H15B H 0.9787 0.7558 0.5383 0.051 Uiso 1 1 calc R
H15C H 1.1440 0.8028 0.5825 0.051 Uiso 1 1 calc R
C9 C 1.03227(19) 0.99624(11) 0.65606(11) 0.0231(3) Uani 1 1 d .
H9A H 1.1452 0.9808 0.6757 0.028 Uiso 1 1 calc R
H9B H 1.0319 1.0514 0.6026 0.028 Uiso 1 1 calc R
C8 C 0.93154(17) 1.03264(10) 0.74525(10) 0.0198(3) Uani 1 1 d .
H8A H 0.8311 1.0688 0.7229 0.024 Uiso 1 1 calc R
H8B H 0.9935 1.0834 0.7877 0.024 Uiso 1 1 calc R

loop_
_atom_site_aniso_label
_atom_site_aniso_U_11
_atom_site_aniso_U_22
_atom_site_aniso_U_33
_atom_site_aniso_U_23
_atom_site_aniso_U_13
_atom_site_aniso_U_12
O6 0.0240(5) 0.0192(5) 0.0216(5) 0.0056(4) -0.0031(4) 0.0010(4)
C14 0.0250(8) 0.0270(7) 0.0248(7) 0.0002(6) -0.0053(6) -0.0018(6)
O3 0.0248(5) 0.0219(5) 0.0235(5) 0.0099(4) 0.0045(4) 0.0006(4)
C12 0.0300(9) 0.0231(7) 0.0334(8) -0.0005(6) 0.0016(6) -0.0088(6)
C2 0.0191(7) 0.0152(6) 0.0234(7) 0.0011(5) 0.0013(5) -0.0018(5)
C1 0.0256(7) 0.0133(6) 0.0209(7) -0.0021(5) 0.0003(5) -0.0001(5)
C11 0.0191(7) 0.0151(6) 0.0156(6) -0.0001(5) 0.0009(5) 0.0025(5)
C7 0.0168(6) 0.0127(6) 0.0171(6) 0.0001(5) -0.0009(5) 0.0015(5)
C6 0.0219(7) 0.0163(6) 0.0176(7) 0.0011(5) -0.0015(5) 0.0007(5)
C13 0.0205(7) 0.0236(7) 0.0235(7) 0.0026(6) -0.0023(6) -0.0014(6)
C3 0.0181(6) 0.0170(6) 0.0202(6) 0.0033(5) 0.0036(5) 0.0027(5)
C4 0.0208(7) 0.0144(6) 0.0178(6) -0.0011(5) 0.0017(5) 0.0032(5)
C5 0.0255(8) 0.0230(7) 0.0179(6) -0.0035(5) 0.0014(5) -0.0012(6)
C10 0.0222(7) 0.0252(7) 0.0162(6) 0.0016(6) 0.0018(5) -0.0010(6)
C15 0.0394(10) 0.0396(9) 0.0221(7) -0.0057(6) 0.0100(7) -0.0031(8)
C9 0.0223(7) 0.0236(7) 0.0234(7) 0.0080(5) 0.0027(6) -0.0027(6)
C8 0.0201(7) 0.0142(6) 0.0250(7) 0.0036(5) -0.0003(5) -0.0013(5)

loop_
_atom_type_symbol
_atom_type_description
_atom_type_scat_dispersion_real
_atom_type_scat_dispersion_imag
_atom_type_scat_source
C C 0.0181 0.0091 'International Tables Vol C Tables 4.2.6.8 and 6.1.1.4'
H H 0.0000 0.0000 'International Tables Vol C Tables 4.2.6.8 and 6.1.1.4'
O O 0.0492 0.0322 'International Tables Vol C Tables 4.2.6.8 and 6.1.1.4'

loop_
_geom_angle_atom_site_label_1
_geom_angle_atom_site_label_2
_geom_angle_atom_site_label_3
_geom_angle
C6 O6 H6 109.5
C6 C14 H14A 109.5
C6 C14 H14B 109.5
H14A C14 H14B 109.5
C6 C14 H14C 109.5
H14A C14 H14C 109.5
H14B C14 H14C 109.5
C3 O3 H3 109.5
C2 C12 H12A 109.5
C2 C12 H12B 109.5
H12A C12 H12B 109.5
C2 C12 H12C 109.5
H12A C12 H12C 109.5
H12B C12 H12C 109.5
C12 C2 C13 108.41(12)
C12 C2 C1 109.24(11)
C13 C2 C1 111.50(11)
C12 C2 C3 109.35(11)
C13 C2 C3 110.24(11)
C1 C2 C3 108.07(11)
C2 C1 C11 116.56(10)
C2 C1 H1A 108.2
C11 C1 H1A 108.2
C2 C1 H1B 108.2
C11 C1 H1B 108.2
H1A C1 H1B 107.3
C1 C11 C10 114.31(11)
C1 C11 C7 116.16(10)
C10 C11 C7 105.79(10)
C1 C11 H11 106.7
C10 C11 H11 106.7
C7 C11 H11 106.7
C8 C7 C11 105.02(10)
C8 C7 C4 112.62(11)
C11 C7 C4 119.83(11)
C8 C7 C6 115.14(11)
C11 C7 C6 116.11(10)
C4 C7 C6 88.11(10)
O6 C6 C14 105.72(11)
O6 C6 C5 111.57(11)
C14 C6 C5 118.64(12)
O6 C6 C7 111.28(10)
C14 C6 C7 120.63(11)
C5 C6 C7 88.44(10)
C2 C13 H13A 109.5
C2 C13 H13B 109.5
H13A C13 H13B 109.5
C2 C13 H13C 109.5
H13A C13 H13C 109.5
H13B C13 H13C 109.5
O3 C3 C4 111.27(11)
O3 C3 C2 108.02(11)
C4 C3 C2 110.50(11)
O3 C3 H3A 109.0
C4 C3 H3A 109.0
C2 C3 H3A 109.0
C3 C4 C5 116.93(11)
C3 C4 C7 114.52(10)
C5 C4 C7 88.82(10)
C3 C4 H4 111.6
C5 C4 H4 111.6
C7 C4 H4 111.6
C6 C5 C4 89.89(10)
C6 C5 H5A 113.7
C4 C5 H5A 113.7
C6 C5 H5B 113.7
C4 C5 H5B 113.7
H5A C5 H5B 110.9
C15 C10 C9 114.68(13)
C15 C10 C11 113.02(12)
C9 C10 C11 103.53(11)
C15 C10 H10 108.4
C9 C10 H10 108.4
C11 C10 H10 108.4
C10 C15 H15A 109.5
C10 C15 H15B 109.5
H15A C15 H15B 109.5
C10 C15 H15C 109.5
H15A C15 H15C 109.5
H15B C15 H15C 109.5
C8 C9 C10 102.20(11)
C8 C9 H9A 111.3
C10 C9 H9A 111.3
C8 C9 H9B 111.3
C10 C9 H9B 111.3
H9A C9 H9B 109.2
C9 C8 C7 104.90(10)
C9 C8 H8A 110.8
C7 C8 H8A 110.8
C9 C8 H8B 110.8
C7 C8 H8B 110.8
H8A C8 H8B 108.8

loop_
_geom_bond_atom_site_label_1
_geom_bond_atom_site_label_2
_geom_bond_distance
O6 C6 1.4388(16)
O6 H6 0.8400
C14 C6 1.511(2)
C14 H14A 0.9800
C14 H14B 0.9800
C14 H14C 0.9800
O3 C3 1.4399(16)
O3 H3 0.8400
C12 C2 1.5307(19)
C12 H12A 0.9800
C12 H12B 0.9800
C12 H12C 0.9800
C2 C13 1.5338(18)
C2 C1 1.5412(18)
C2 C3 1.5422(18)
C1 C11 1.5452(18)
C1 H1A 0.9900
C1 H1B 0.9900
C11 C10 1.5518(18)
C11 C7 1.5545(17)
C11 H11 1.0000
C7 C8 1.5385(17)
C7 C4 1.5608(18)
C7 C6 1.5811(18)
C6 C5 1.541(2)
C13 H13A 0.9800
C13 H13B 0.9800
C13 H13C 0.9800
C3 C4 1.5236(19)
C3 H3A 1.0000
C4 C5 1.5512(19)
C4 H4 1.0000
C5 H5A 0.9900
C5 H5B 0.9900
C10 C15 1.524(2)
C10 C9 1.526(2)
C10 H10 1.0000
C15 H15A 0.9800
C15 H15B 0.9800
C15 H15C 0.9800
C9 C8 1.526(2)
C9 H9A 0.9900
C9 H9B 0.9900
C8 H8A 0.9900
C8 H8B 0.9900

loop_
_geom_hbond_atom_site_label_D
_geom_hbond_atom_site_label_H
_geom_hbond_atom_site_label_A
_geom_hbond_distance_DH
_geom_hbond_distance_HA
_geom_hbond_distance_DA
_geom_hbond_angle_DHA
_geom_hbond_site_symmetry_A
O6 H6 O3 0.84 1.85 2.6514(15) 157.8 .
O3 H3 O6 0.84 1.83 2.6713(14) 178.1 2_467

loop_
_geom_torsion_atom_site_label_1
_geom_torsion_atom_site_label_2
_geom_torsion_atom_site_label_3
_geom_torsion_atom_site_label_4
_geom_torsion
C12 C2 C1 C11 -171.55(11)
C13 C2 C1 C11 68.64(15)
C3 C2 C1 C11 -52.67(15)
C2 C1 C11 C10 -103.17(13)
C2 C1 C11 C7 20.51(16)
C1 C11 C7 C8 -129.28(12)
C10 C11 C7 C8 -1.29(13)
C1 C11 C7 C4 -1.49(16)
C10 C11 C7 C4 126.50(12)
C1 C11 C7 C6 102.31(13)
C10 C11 C7 C6 -129.70(12)
C8 C7 C6 O6 -149.53(11)
C11 C7 C6 O6 -26.25(16)
C4 C7 C6 O6 96.30(11)
C8 C7 C6 C14 -24.88(17)
C11 C7 C6 C14 98.40(14)
C4 C7 C6 C14 -139.05(13)
C8 C7 C6 C5 97.88(12)
C11 C7 C6 C5 -138.84(11)
C4 C7 C6 C5 -16.30(10)
C12 C2 C3 O3 63.96(14)
C13 C2 C3 O3 -176.94(11)
C1 C2 C3 O3 -54.86(13)
C12 C2 C3 C4 -174.12(11)
C13 C2 C3 C4 -55.02(15)
C1 C2 C3 C4 67.07(13)
O3 C3 C4 C5 -31.04(16)
C2 C3 C4 C5 -151.03(11)
O3 C3 C4 C7 70.88(14)
C2 C3 C4 C7 -49.11(15)
C8 C7 C4 C3 140.41(11)
C11 C7 C4 C3 16.19(16)
C6 C7 C4 C3 -103.06(11)
C8 C7 C4 C5 -100.34(12)
C11 C7 C4 C5 135.44(11)
C6 C7 C4 C5 16.19(10)
O6 C6 C5 C4 -95.93(12)
C14 C6 C5 C4 140.85(12)
C7 C6 C5 C4 16.39(10)
C3 C4 C5 C6 100.47(12)
C7 C4 C5 C6 -16.61(10)
C1 C11 C10 C15 -79.76(15)
C7 C11 C10 C15 151.15(12)
C1 C11 C10 C9 155.57(11)
C7 C11 C10 C9 26.48(14)
C15 C10 C9 C8 -165.09(13)
C11 C10 C9 C8 -41.49(13)
C10 C9 C8 C7 41.24(13)
C11 C7 C8 C9 -24.52(13)
C4 C7 C8 C9 -156.56(11)
C6 C7 C8 C9 104.47(12)

loop_
_cod_related_entry_id
_cod_related_entry_database
_cod_related_entry_code
1 ChemSpider 28290128
